data_1512806
loop_
_publ_author_name
'Tarlok S. Lobana'
'Poonam Kumari'
'Geeta Hundal'
'Ray J. Butcher'
'A. Castineiras'
'Takashiro Akitsu'

_publ_section_title
;
 Metal derivatives of N1-substituted thiosemicarbazones: Synthesis,
 structures and spectroscopy of nickel(II) and cobalt(III) complexes
;
_journal_name_full
;
Inorganica Chimica Acta
;
_journal_page_first 605
_journal_page_last 615
_journal_paper_doi 10.1016/j.ica.2012.09.021
_journal_volume 394
_journal_year 2013
_chemical_formula_moiety 'C21 H24 Co N9 S6, H2 O'
_chemical_formula_sum 'C21 H26 Co N9 O S6'
_chemical_formula_weight 671.80
_space_group_IT_number 14
_symmetry_cell_setting monoclinic
_symmetry_Int_Tables_number 14
_symmetry_space_group_name_Hall '-P 2ybc'
_symmetry_space_group_name_H-M 'P 1 21/c 1'
_atom_sites_solution_hydrogens difmap
_atom_sites_solution_primary direct
_atom_sites_solution_secondary difmap
_cell_angle_alpha 90.00
_cell_angle_beta 114.963(2)
_cell_angle_gamma 90.00
_cell_formula_units_Z 4
_cell_length_a 10.7381(12)
_cell_length_b 29.112(3)
_cell_length_c 9.9919(12)
_cell_measurement_reflns_used 7662
_cell_measurement_temperature 100(2)
_cell_measurement_theta_max 26.7005
_cell_measurement_theta_min 2.206
_cell_volume 2831.7(6)
_computing_cell_refinement 'SMART Software (Bruker, 1997)'
_computing_data_collection 'SMART Software (Bruker, 1997)'
_computing_data_reduction 'SAINT Software (Bruker, 1997)'
_computing_molecular_graphics 'PLATON (Spek, 2004)'
_computing_publication_material 'SHELXL-97 (Sheldrick, 2008)'
_computing_structure_refinement 'SHELXL-97 (Sheldrick, 2008)'
_computing_structure_solution 'SHELXS-97 (Sheldrick, 2008)'
_diffrn_ambient_temperature 100(2)
_diffrn_measured_fraction_theta_full 0.998
_diffrn_measured_fraction_theta_max 0.998
_diffrn_measurement_device_type 'Bruker CCD SMART1000 '
_diffrn_measurement_method 'omega and phi scans'
_diffrn_radiation_monochromator graphite
_diffrn_radiation_source 'fine-focus sealed tube'
_diffrn_radiation_type MoK\a
_diffrn_radiation_wavelength 0.71073
_diffrn_reflns_av_R_equivalents 0.0512
_diffrn_reflns_av_sigmaI/netI 0.0366
_diffrn_reflns_limit_h_max 12
_diffrn_reflns_limit_h_min -13
_diffrn_reflns_limit_k_max 36
_diffrn_reflns_limit_k_min 0
_diffrn_reflns_limit_l_max 12
_diffrn_reflns_limit_l_min 0
_diffrn_reflns_number 33631
_diffrn_reflns_theta_full 26.82
_diffrn_reflns_theta_max 26.82
_diffrn_reflns_theta_min 1.40
_exptl_absorpt_coefficient_mu 1.083
_exptl_absorpt_correction_T_max 0.7441
_exptl_absorpt_correction_T_min 0.6900
_exptl_absorpt_correction_type multi-scan
_exptl_absorpt_process_details SADABS
_exptl_crystal_colour black
_exptl_crystal_density_diffrn 1.576
_exptl_crystal_density_method 'not measured'
_exptl_crystal_description prism
_exptl_crystal_F_000 1384
_exptl_crystal_size_max 0.37
_exptl_crystal_size_mid 0.30
_exptl_crystal_size_min 0.29
_refine_diff_density_max 0.807
_refine_diff_density_min -0.397
_refine_diff_density_rms 0.078
_refine_ls_extinction_method none
_refine_ls_goodness_of_fit_ref 1.042
_refine_ls_hydrogen_treatment constr
_refine_ls_matrix_type full
_refine_ls_number_parameters 343
_refine_ls_number_reflns 6068
_refine_ls_number_restraints 0
_refine_ls_restrained_S_all 1.042
_refine_ls_R_factor_all 0.0525
_refine_ls_R_factor_gt 0.0365
_refine_ls_shift/su_max 0.001
_refine_ls_shift/su_mean 0.000
_refine_ls_structure_factor_coef Fsqd
_refine_ls_weighting_details 'calc w=1/[\s^2^(Fo^2^)+(0.0314P)^2^+3.7547P] where P=(Fo^2^+2Fc^2^)/3'
_refine_ls_weighting_scheme calc
_refine_ls_wR_factor_gt 0.0793
_refine_ls_wR_factor_ref 0.0856
_reflns_number_gt 4865
_reflns_number_total 6068
_reflns_threshold_expression >2sigma(I)
_cod_data_source_file ICA-2013-394-605-615-6.cif
_cod_data_source_block 9
_cod_original_cell_volume 2831.7(5)
_cod_original_sg_symbol_H-M 'P 21/c'
_cod_database_code 1512806

loop_
_symmetry_equiv_pos_as_xyz
'x, y, z'
'-x, y+1/2, -z+1/2'
'-x, -y, -z'
'x, -y-1/2, z-1/2'

loop_
_atom_site_label
_atom_site_type_symbol
_atom_site_fract_x
_atom_site_fract_y
_atom_site_fract_z
_atom_site_U_iso_or_equiv
_atom_site_adp_type
_atom_site_occupancy
_atom_site_symmetry_multiplicity
_atom_site_calc_flag
_atom_site_refinement_flags
Co1 Co 0.35862(3) 0.142626(11) 1.01955(4) 0.01407(9) Uani 1 1 d .
S11 S -0.04009(8) 0.24534(2) 1.01839(10) 0.03275(19) Uani 1 1 d .
S12 S 0.40492(6) 0.20341(2) 0.91407(7) 0.01777(14) Uani 1 1 d .
S21 S 0.07062(7) 0.06191(3) 0.51898(8) 0.02575(16) Uani 1 1 d .
S22 S 0.53138(6) 0.10352(2) 1.00550(7) 0.01788(14) Uani 1 1 d .
S31 S 0.26323(8) 0.01313(2) 1.32708(8) 0.02640(16) Uani 1 1 d .
S32 S 0.49551(6) 0.17045(2) 1.24014(7) 0.01752(14) Uani 1 1 d .
N12 N 0.2067(2) 0.17890(7) 1.0225(2) 0.0151(4) Uani 1 1 d .
N13 N 0.1958(2) 0.22518(7) 0.9868(2) 0.0174(4) Uani 1 1 d .
N14 N 0.2801(2) 0.28310(7) 0.8974(3) 0.0219(5) Uani 1 1 d .
H14A H 0.3260 0.2888 0.8604 0.026 Uiso 1 1 d R
N22 N 0.2473(2) 0.11545(7) 0.8276(2) 0.0148(4) Uani 1 1 d .
N23 N 0.2934(2) 0.07637(7) 0.7827(2) 0.0156(4) Uani 1 1 d .
N24 N 0.4797(2) 0.03083(8) 0.8324(2) 0.0217(5) Uani 1 1 d .
H24A H 0.5581 0.0275 0.8831 0.026 Uiso 1 1 d R
N32 N 0.3254(2) 0.09111(7) 1.1287(2) 0.0145(4) Uani 1 1 d .
N33 N 0.3785(2) 0.09201(7) 1.2804(2) 0.0173(4) Uani 1 1 d .
N34 N 0.5174(2) 0.13092(8) 1.4878(2) 0.0225(5) Uani 1 1 d .
H34A H 0.5608 0.1558 1.5335 0.027 Uiso 1 1 d R
C11 C -0.1856(3) 0.24087(11) 1.0476(4) 0.0414(9) Uani 1 1 d .
H11 H -0.2456 0.2660 1.0305 0.050 Uiso 1 1 d R
C12 C -0.2088(3) 0.19747(11) 1.0811(4) 0.0350(7) Uani 1 1 d .
H12 H -0.2840 0.1909 1.0958 0.042 Uiso 1 1 d R
C13 C -0.1073(3) 0.16720(10) 1.0840(3) 0.0275(6) Uani 1 1 d .
H13 H -0.1052 0.1369 1.1140 0.033 Uiso 1 1 d R
C14 C -0.0069(3) 0.18761(9) 1.0529(3) 0.0194(5) Uani 1 1 d .
C15 C 0.1101(2) 0.16354(9) 1.0547(3) 0.0172(5) Uani 1 1 d .
H15 H 0.1159 0.1323 1.0818 0.021 Uiso 1 1 d R
C16 C 0.2830(3) 0.23877(9) 0.9342(3) 0.0169(5) Uani 1 1 d .
C17 C 0.1964(3) 0.31665(9) 0.9287(3) 0.0268(6) Uani 1 1 d .
H17A H 0.2072 0.3481 0.8905 0.040 Uiso 1 1 d R
H17B H 0.1020 0.3102 0.8769 0.040 Uiso 1 1 d R
H17C H 0.2255 0.3197 1.0332 0.040 Uiso 1 1 d R
C21 C -0.0841(3) 0.06624(11) 0.3696(3) 0.0285(7) Uani 1 1 d .
H21 H -0.1068 0.0415 0.2925 0.034 Uiso 1 1 d R
C22 C -0.1589(3) 0.10290(10) 0.3774(3) 0.0264(6) Uani 1 1 d .
H22 H -0.2446 0.1094 0.3100 0.032 Uiso 1 1 d R
C23 C -0.0910(3) 0.12883(9) 0.5067(3) 0.0210(6) Uani 1 1 d .
H23 H -0.1190 0.1470 0.5272 0.025 Uiso 1 1 d R
C24 C 0.0376(3) 0.11034(9) 0.5971(3) 0.0168(5) Uani 1 1 d .
C25 C 0.1266(2) 0.12979(8) 0.7365(3) 0.0160(5) Uani 1 1 d .
H25 H 0.0925 0.1547 0.7630 0.019 Uiso 1 1 d R
C26 C 0.4246(3) 0.06840(8) 0.8631(3) 0.0165(5) Uani 1 1 d .
C27 C 0.4016(3) -0.00282(9) 0.7225(3) 0.0236(6) Uani 1 1 d .
H27A H 0.3404 0.0106 0.6433 0.035 Uiso 1 1 d R
H27B H 0.4597 -0.0207 0.7032 0.035 Uiso 1 1 d R
H27C H 0.3553 -0.0215 0.7646 0.035 Uiso 1 1 d R
C31 C 0.1864(3) -0.03939(10) 1.3052(3) 0.0304(7) Uani 1 1 d .
H31 H 0.1835 -0.0512 1.3882 0.036 Uiso 1 1 d R
C32 C 0.1345(3) -0.05433(10) 1.1651(3) 0.0294(7) Uani 1 1 d .
H32 H 0.0963 -0.0779 1.1396 0.035 Uiso 1 1 d R
C33 C 0.1535(3) -0.02338(9) 1.0665(3) 0.0223(6) Uani 1 1 d .
H33 H 0.1270 -0.0270 0.9827 0.027 Uiso 1 1 d R
C34 C 0.2224(3) 0.01657(9) 1.1415(3) 0.0170(5) Uani 1 1 d .
C35 C 0.2517(2) 0.05479(8) 1.0689(3) 0.0162(5) Uani 1 1 d .
H35 H 0.2140 0.0537 0.9699 0.019 Uiso 1 1 d R
C36 C 0.4594(3) 0.12750(9) 1.3400(3) 0.0177(5) Uani 1 1 d .
C37 C 0.4897(3) 0.09905(10) 1.5819(3) 0.0304(7) Uani 1 1 d .
H37A H 0.3879 0.0983 1.5536 0.046 Uiso 1 1 d R
H37B H 0.5192 0.0650 1.5692 0.046 Uiso 1 1 d R
H37C H 0.5382 0.1097 1.6889 0.046 Uiso 1 1 d R
O1 O 0.6101(3) 0.21099(8) 0.6751(3) 0.0484(6) Uani 1 1 d .
H1A H 0.6751 0.1952 0.7675 0.073 Uiso 1 1 d R
H1B H 0.5832 0.2413 0.6904 0.073 Uiso 1 1 d R

loop_
_atom_site_aniso_label
_atom_site_aniso_U_11
_atom_site_aniso_U_22
_atom_site_aniso_U_33
_atom_site_aniso_U_23
_atom_site_aniso_U_13
_atom_site_aniso_U_12
Co1 0.01323(17) 0.01251(17) 0.01657(18) -0.00051(13) 0.00640(13) 0.00031(13)
S11 0.0269(4) 0.0170(3) 0.0641(6) 0.0045(3) 0.0288(4) 0.0037(3)
S12 0.0169(3) 0.0160(3) 0.0236(3) 0.0015(3) 0.0117(3) 0.0006(2)
S21 0.0214(3) 0.0299(4) 0.0233(4) -0.0082(3) 0.0068(3) 0.0010(3)
S22 0.0136(3) 0.0186(3) 0.0198(3) -0.0023(3) 0.0055(2) 0.0015(2)
S31 0.0355(4) 0.0233(4) 0.0243(4) 0.0017(3) 0.0164(3) -0.0037(3)
S32 0.0172(3) 0.0159(3) 0.0187(3) -0.0025(2) 0.0067(3) -0.0023(2)
N12 0.0171(10) 0.0117(10) 0.0152(10) -0.0012(8) 0.0057(9) -0.0007(8)
N13 0.0186(11) 0.0115(10) 0.0240(12) 0.0015(9) 0.0107(9) 0.0003(8)
N14 0.0248(12) 0.0160(11) 0.0320(13) 0.0043(10) 0.0191(11) 0.0014(9)
N22 0.0164(10) 0.0115(10) 0.0175(11) -0.0001(8) 0.0081(9) 0.0009(8)
N23 0.0158(10) 0.0152(11) 0.0162(11) -0.0014(8) 0.0069(9) 0.0027(8)
N24 0.0161(11) 0.0224(12) 0.0233(12) -0.0047(9) 0.0050(9) 0.0059(9)
N32 0.0150(10) 0.0138(10) 0.0148(10) -0.0001(8) 0.0064(8) 0.0034(8)
N33 0.0193(11) 0.0165(11) 0.0153(11) -0.0009(8) 0.0064(9) 0.0020(9)
N34 0.0284(12) 0.0207(12) 0.0159(11) -0.0040(9) 0.0071(10) -0.0051(10)
C11 0.0314(17) 0.0242(16) 0.080(3) 0.0036(17) 0.0349(18) 0.0058(14)
C12 0.0241(15) 0.0310(17) 0.057(2) -0.0022(15) 0.0243(15) -0.0007(13)
C13 0.0257(15) 0.0203(14) 0.0421(18) 0.0004(13) 0.0199(13) -0.0021(12)
C14 0.0192(13) 0.0161(13) 0.0253(14) -0.0009(11) 0.0116(11) -0.0010(10)
C15 0.0173(12) 0.0130(12) 0.0228(13) 0.0002(10) 0.0098(11) -0.0003(10)
C16 0.0176(12) 0.0160(13) 0.0159(13) 0.0001(10) 0.0058(10) -0.0001(10)
C17 0.0308(16) 0.0157(14) 0.0378(17) 0.0032(12) 0.0182(14) 0.0042(12)
C21 0.0230(15) 0.0395(18) 0.0193(14) -0.0072(12) 0.0054(12) -0.0067(13)
C22 0.0181(13) 0.0319(16) 0.0223(14) 0.0062(12) 0.0019(11) -0.0024(12)
C23 0.0219(13) 0.0185(13) 0.0210(14) 0.0025(11) 0.0075(11) -0.0050(11)
C24 0.0157(12) 0.0154(12) 0.0195(13) 0.0026(10) 0.0074(10) -0.0014(10)
C25 0.0158(12) 0.0143(12) 0.0198(13) 0.0018(10) 0.0093(10) 0.0013(10)
C26 0.0179(12) 0.0155(12) 0.0184(13) 0.0007(10) 0.0099(10) 0.0019(10)
C27 0.0235(14) 0.0201(14) 0.0255(15) -0.0019(11) 0.0085(12) 0.0044(11)
C31 0.0334(16) 0.0286(16) 0.0301(16) 0.0076(13) 0.0145(13) -0.0068(13)
C32 0.0260(15) 0.0222(15) 0.0374(18) 0.0009(13) 0.0109(13) -0.0081(12)
C33 0.0152(13) 0.0245(14) 0.0246(14) 0.0069(11) 0.0057(11) -0.0032(11)
C34 0.0152(12) 0.0164(13) 0.0201(13) -0.0002(10) 0.0081(10) 0.0015(10)
C35 0.0145(12) 0.0172(13) 0.0175(13) -0.0003(10) 0.0072(10) 0.0016(10)
C36 0.0175(12) 0.0165(13) 0.0198(13) -0.0006(10) 0.0085(10) 0.0036(10)
C37 0.0392(17) 0.0284(16) 0.0226(15) 0.0023(12) 0.0121(13) -0.0045(13)
O1 0.0479(15) 0.0425(14) 0.0526(16) -0.0128(12) 0.0188(13) -0.0077(12)

loop_
_atom_type_symbol
_atom_type_description
_atom_type_scat_dispersion_real
_atom_type_scat_dispersion_imag
_atom_type_scat_source
Co Co 0.3494 0.9721 'International Tables Vol C Tables 4.2.6.8 and 6.1.1.4'
S S 0.1246 0.1234 'International Tables Vol C Tables 4.2.6.8 and 6.1.1.4'
O O 0.0106 0.0060 'International Tables Vol C Tables 4.2.6.8 and 6.1.1.4'
N N 0.0061 0.0033 'International Tables Vol C Tables 4.2.6.8 and 6.1.1.4'
C C 0.0033 0.0016 'International Tables Vol C Tables 4.2.6.8 and 6.1.1.4'
H H 0.0000 0.0000 'International Tables Vol C Tables 4.2.6.8 and 6.1.1.4'

loop_
_geom_angle_atom_site_label_1
_geom_angle_atom_site_label_2
_geom_angle_atom_site_label_3
_geom_angle
_geom_angle_publ_flag
N22 Co1 N12 93.73(8) y
N22 Co1 N32 93.24(8) y
N12 Co1 N32 93.19(8) y
N22 Co1 S12 91.35(6) y
N12 Co1 S12 86.11(6) y
N32 Co1 S12 175.39(6) y
N22 Co1 S32 176.47(6) y
N12 Co1 S32 89.71(6) y
N32 Co1 S32 85.82(6) y
S12 Co1 S32 89.62(3) y
N22 Co1 S22 84.94(6) y
N12 Co1 S22 176.83(7) y
N32 Co1 S22 89.76(6) y
S12 Co1 S22 91.04(3) y
S32 Co1 S22 91.65(3) y
C11 S11 C14 91.06(14) ?
C16 S12 Co1 94.95(9) ?
C21 S21 C24 91.46(14) ?
C26 S22 Co1 94.18(8) ?
C31 S31 C34 91.40(14) ?
C36 S32 Co1 95.31(9) ?
C15 N12 N13 114.3(2) ?
C15 N12 Co1 125.56(17) ?
N13 N12 Co1 120.11(15) ?
C16 N13 N12 113.5(2) ?
C16 N14 C17 122.3(2) ?
C16 N14 H14A 113.9 ?
C17 N14 H14A 123.7 ?
C25 N22 N23 115.0(2) ?
C25 N22 Co1 125.15(17) ?
N23 N22 Co1 119.75(15) ?
C26 N23 N22 112.5(2) ?
C26 N24 C27 123.8(2) ?
C26 N24 H24A 114.2 ?
C27 N24 H24A 121.9 ?
C35 N32 N33 114.1(2) ?
C35 N32 Co1 125.40(17) ?
N33 N32 Co1 120.46(15) ?
C36 N33 N32 113.6(2) ?
C36 N34 C37 122.9(2) ?
C36 N34 H34A 122.1 ?
C37 N34 H34A 113.7 ?
C12 C11 S11 112.9(2) ?
C12 C11 H11 125.9 ?
S11 C11 H11 120.9 ?
C11 C12 C13 111.7(3) ?
C11 C12 H12 120.6 ?
C13 C12 H12 127.6 ?
C14 C13 C12 113.8(3) ?
C14 C13 H13 124.7 ?
C12 C13 H13 121.2 ?
C13 C14 C15 123.5(2) ?
C13 C14 S11 110.5(2) ?
C15 C14 S11 125.9(2) ?
N12 C15 C14 128.4(2) ?
N12 C15 H15 116.3 ?
C14 C15 H15 115.2 ?
N13 C16 N14 117.6(2) ?
N13 C16 S12 124.43(19) ?
N14 C16 S12 117.94(19) ?
N14 C17 H17A 110.2 ?
N14 C17 H17B 111.7 ?
H17A C17 H17B 103.8 ?
N14 C17 H17C 110.6 ?
H17A C17 H17C 106.8 ?
H17B C17 H17C 113.4 ?
C22 C21 S21 112.9(2) ?
C22 C21 H21 130.4 ?
S21 C21 H21 116.7 ?
C21 C22 C23 112.7(3) ?
C21 C22 H22 124.3 ?
C23 C22 H22 122.9 ?
C24 C23 C22 111.9(3) ?
C24 C23 H23 123.1 ?
C22 C23 H23 124.7 ?
C23 C24 C25 123.2(2) ?
C23 C24 S21 111.04(19) ?
C25 C24 S21 125.79(19) ?
N22 C25 C24 127.9(2) ?
N22 C25 H25 117.5 ?
C24 C25 H25 114.6 ?
N23 C26 N24 117.9(2) ?
N23 C26 S22 124.36(19) ?
N24 C26 S22 117.78(19) ?
N24 C27 H27A 110.8 ?
N24 C27 H27B 109.0 ?
H27A C27 H27B 113.0 ?
N24 C27 H27C 107.3 ?
H27A C27 H27C 108.8 ?
H27B C27 H27C 107.8 ?
C32 C31 S31 113.0(2) ?
C32 C31 H31 132.0 ?
S31 C31 H31 114.9 ?
C31 C32 C33 113.7(3) ?
C31 C32 H32 123.6 ?
C33 C32 H32 122.7 ?
C34 C33 C32 110.7(3) ?
C34 C33 H33 124.0 ?
C32 C33 H33 125.2 ?
C33 C34 C35 123.3(2) ?
C33 C34 S31 111.24(19) ?
C35 C34 S31 125.5(2) ?
N32 C35 C34 128.2(2) ?
N32 C35 H35 115.9 ?
C34 C35 H35 116.0 ?
N33 C36 N34 117.8(2) ?
N33 C36 S32 124.5(2) ?
N34 C36 S32 117.7(2) ?
N34 C37 H37A 109.3 ?
N34 C37 H37B 111.6 ?
H37A C37 H37B 106.8 ?
N34 C37 H37C 109.5 ?
H37A C37 H37C 108.3 ?
H37B C37 H37C 111.2 ?
H1A O1 H1B 114.4 ?

loop_
_geom_bond_atom_site_label_1
_geom_bond_atom_site_label_2
_geom_bond_distance
_geom_bond_publ_flag
Co1 N22 1.949(2) y
Co1 N12 1.954(2) y
Co1 N32 1.973(2) y
Co1 S12 2.2207(7) y
Co1 S32 2.2226(7) y
Co1 S22 2.2309(7) y
S11 C11 1.711(3) ?
S11 C14 1.722(3) ?
S12 C16 1.743(3) ?
S21 C21 1.706(3) ?
S21 C24 1.719(3) ?
S22 C26 1.734(3) ?
S31 C31 1.707(3) ?
S31 C34 1.719(3) ?
S32 C36 1.743(3) ?
N12 C15 1.289(3) ?
N12 N13 1.386(3) ?
N13 C16 1.313(3) ?
N14 C16 1.339(3) ?
N14 C17 1.448(3) ?
N14 H14A 0.7479 ?
N22 C25 1.299(3) ?
N22 N23 1.389(3) ?
N23 C26 1.314(3) ?
N24 C26 1.340(3) ?
N24 C27 1.446(3) ?
N24 H24A 0.7833 ?
N32 C35 1.305(3) ?
N32 N33 1.377(3) ?
N33 C36 1.319(3) ?
N34 C36 1.342(3) ?
N34 C37 1.439(3) ?
N34 H34A 0.8789 ?
C11 C12 1.357(4) ?
C11 H11 0.9420 ?
C12 C13 1.393(4) ?
C12 H12 0.9005 ?
C13 C14 1.376(4) ?
C13 H13 0.9279 ?
C14 C15 1.432(3) ?
C15 H15 0.9439 ?
C17 H17A 1.0161 ?
C17 H17B 0.9424 ?
C17 H17C 0.9594 ?
C21 C22 1.358(4) ?
C21 H21 1.0076 ?
C22 C23 1.406(4) ?
C22 H22 0.9020 ?
C23 C24 1.400(4) ?
C23 H23 0.6800 ?
C24 C25 1.432(3) ?
C25 H25 0.9007 ?
C27 H27A 0.8791 ?
C27 H27B 0.8940 ?
C27 H27C 0.9460 ?
C31 C32 1.341(4) ?
C31 H31 0.9102 ?
C32 C33 1.412(4) ?
C32 H32 0.7833 ?
C33 C34 1.412(4) ?
C33 H33 0.7696 ?
C34 C35 1.433(3) ?
C35 H35 0.8981 ?
C37 H37A 1.0074 ?
C37 H37B 1.0631 ?
C37 H37C 1.0201 ?
O1 H1A 1.0029 ?
O1 H1B 0.9616 ?

loop_
_geom_hbond_atom_site_label_D
_geom_hbond_atom_site_label_H
_geom_hbond_atom_site_label_A
_geom_hbond_distance_DH
_geom_hbond_distance_HA
_geom_hbond_distance_DA
_geom_hbond_angle_DHA
_geom_hbond_site_symmetry_A
N14 H14A S32 0.75 2.83 3.566(2) 167.8 4_565
N34 H34A O1 0.88 2.06 2.891(3) 158.2 1_556
O1 H1B S32 0.96 2.85 3.811(3) 177.5 4_565

loop_
_geom_torsion_atom_site_label_1
_geom_torsion_atom_site_label_2
_geom_torsion_atom_site_label_3
_geom_torsion_atom_site_label_4
_geom_torsion
N22 Co1 S12 C16 100.00(10)
N12 Co1 S12 C16 6.34(10)
N32 Co1 S12 C16 -75.1(8)
S32 Co1 S12 C16 -83.39(9)
S22 Co1 S12 C16 -175.04(9)
N22 Co1 S22 C26 -15.17(10)
N12 Co1 S22 C26 -80.6(12)
N32 Co1 S22 C26 78.11(10)
S12 Co1 S22 C26 -106.43(9)
S32 Co1 S22 C26 163.92(9)
N22 Co1 S32 C36 -78.5(11)
N12 Co1 S32 C36 89.45(10)
N32 Co1 S32 C36 -3.78(10)
S12 Co1 S32 C36 175.56(9)
S22 Co1 S32 C36 -93.42(9)
N22 Co1 N12 C15 78.8(2)
N32 Co1 N12 C15 -14.6(2)
S12 Co1 N12 C15 169.9(2)
S32 Co1 N12 C15 -100.4(2)
S22 Co1 N12 C15 144.0(11)
N22 Co1 N12 N13 -100.56(18)
N32 Co1 N12 N13 165.98(18)
S12 Co1 N12 N13 -9.46(17)
S32 Co1 N12 N13 80.18(17)
S22 Co1 N12 N13 -35.4(13)
C15 N12 N13 C16 -170.8(2)
Co1 N12 N13 C16 8.6(3)
N12 Co1 N22 C25 13.7(2)
N32 Co1 N22 C25 107.1(2)
S12 Co1 N22 C25 -72.5(2)
S32 Co1 N22 C25 -178(100)
S22 Co1 N22 C25 -163.4(2)
N12 Co1 N22 N23 -163.16(17)
N32 Co1 N22 N23 -69.74(17)
S12 Co1 N22 N23 110.65(16)
S32 Co1 N22 N23 4.7(12)
S22 Co1 N22 N23 19.73(16)
C25 N22 N23 C26 167.7(2)
Co1 N22 N23 C26 -15.1(3)
N22 Co1 N32 C35 0.5(2)
N12 Co1 N32 C35 94.4(2)
S12 Co1 N32 C35 175.6(6)
S32 Co1 N32 C35 -176.1(2)
S22 Co1 N32 C35 -84.4(2)
N22 Co1 N32 N33 -177.57(17)
N12 Co1 N32 N33 -83.65(17)
S12 Co1 N32 N33 -2.5(9)
S32 Co1 N32 N33 5.83(16)
S22 Co1 N32 N33 97.51(16)
C35 N32 N33 C36 176.2(2)
Co1 N32 N33 C36 -5.5(3)
C14 S11 C11 C12 -0.4(3)
S11 C11 C12 C13 0.2(4)
C11 C12 C13 C14 0.1(4)
C12 C13 C14 C15 177.7(3)
C12 C13 C14 S11 -0.4(4)
C11 S11 C14 C13 0.4(3)
C11 S11 C14 C15 -177.6(3)
N13 N12 C15 C14 2.4(4)
Co1 N12 C15 C14 -177.1(2)
C13 C14 C15 N12 177.4(3)
S11 C14 C15 N12 -4.9(4)
N12 N13 C16 N14 -179.7(2)
N12 N13 C16 S12 -1.5(3)
C17 N14 C16 N13 7.0(4)
C17 N14 C16 S12 -171.3(2)
Co1 S12 C16 N13 -4.6(2)
Co1 S12 C16 N14 173.53(19)
C24 S21 C21 C22 0.0(2)
S21 C21 C22 C23 0.2(3)
C21 C22 C23 C24 -0.3(3)
C22 C23 C24 C25 -179.0(2)
C22 C23 C24 S21 0.3(3)
C21 S21 C24 C23 -0.2(2)
C21 S21 C24 C25 179.1(2)
N23 N22 C25 C24 -0.3(4)
Co1 N22 C25 C24 -177.29(19)
C23 C24 C25 N22 -179.7(2)
S21 C24 C25 N22 1.2(4)
N22 N23 C26 N24 178.3(2)
N22 N23 C26 S22 -2.2(3)
C27 N24 C26 N23 -4.1(4)
C27 N24 C26 S22 176.4(2)
Co1 S22 C26 N23 14.3(2)
Co1 S22 C26 N24 -166.17(19)
C34 S31 C31 C32 1.2(3)
S31 C31 C32 C33 -0.5(4)
C31 C32 C33 C34 -0.7(4)
C32 C33 C34 C35 -177.7(2)
C32 C33 C34 S31 1.6(3)
C31 S31 C34 C33 -1.6(2)
C31 S31 C34 C35 177.7(2)
N33 N32 C35 C34 -1.1(4)
Co1 N32 C35 C34 -179.25(19)
C33 C34 C35 N32 -172.8(2)
S31 C34 C35 N32 8.0(4)
N32 N33 C36 N34 -179.1(2)
N32 N33 C36 S32 1.2(3)
C37 N34 C36 N33 -3.1(4)
C37 N34 C36 S32 176.5(2)
Co1 S32 C36 N33 2.6(2)
Co1 S32 C36 N34 -177.06(19)
